data_7132503
loop_
_publ_author_name
'Ishida, Moeka'
'Adachi, Rina'
'Kobayashi, Kazuki'
'Yamamoto, Yukiko'
'Kawahara, Chinatsu'
'Yamada, Tsuyoshi'
'Aoyama, Hiroshi'
'Kanomata, Kyohei'
'Akai, Shuji'
'Lam, Patrick Y. S.'
'Sajiki, Hironao'
'Ikawa, Takashi'

_publ_section_title
;
 First atroposelective Chan-Lam coupling for the synthesis of C-N linked
 biaryls.
;
_journal_issue 6
_journal_name_full 'Chemical communications (Cambridge, England)'
_journal_page_first 678
_journal_page_last 681
_journal_paper_doi 10.1039/d3cc05447k
_journal_volume 60
_journal_year 2024
_chemical_absolute_configuration 'CHOOSE rm ad rmad syn or unk'
_chemical_formula_moiety 'C18 H13 Br N2 O'
_chemical_formula_sum 'C18 H13 Br N2 O'
_chemical_formula_weight 353.22
_space_group_crystal_system orthorhombic
_space_group_IT_number 19
_space_group_name_Hall 'P 2ac 2ab'
_space_group_name_H-M_alt 'P 21 21 21'
_atom_sites_solution_hydrogens geom
_atom_sites_solution_primary direct
_atom_sites_solution_secondary difmap
_audit_update_record
;
2023-09-21 deposited with the CCDC.	2023-12-17 downloaded from the CCDC.
;
_cell_angle_alpha 90.0000
_cell_angle_beta 90.0000
_cell_angle_gamma 90.0000
_cell_formula_units_Z 4
_cell_length_a 7.0262(11)
_cell_length_b 9.2338(14)
_cell_length_c 24.100(4)
_cell_measurement_reflns_used 4428
_cell_measurement_temperature 273
_cell_measurement_theta_max 27.49
_cell_measurement_theta_min 3.02
_cell_volume 1563.6(4)
_computing_cell_refinement DTREK
_computing_data_collection DTREK
_computing_data_reduction DTREK
_computing_molecular_graphics 'CrystalStructure 4.3'
_computing_publication_material 'CrystalStructure 4.3 (Rigaku, 2019)'
_computing_structure_refinement 'SHELXL Version 2018/3 (Sheldrick, 2008)'
_computing_structure_solution 'SIR92 (Altomare, et al., 1994)'
_diffrn_ambient_temperature 273
_diffrn_detector_area_resol_mean 5.811
_diffrn_measured_fraction_theta_full 0.993
_diffrn_measured_fraction_theta_max 0.988
_diffrn_measurement_device_type 'Rigaku XtaLAB P100'
_diffrn_measurement_method \w
_diffrn_radiation_type 'Mo K\a'
_diffrn_radiation_wavelength 0.71075
_diffrn_reflns_av_R_equivalents 0.0522
_diffrn_reflns_av_unetI/netI 0.0669
_diffrn_reflns_Laue_measured_fraction_full 0.993
_diffrn_reflns_Laue_measured_fraction_max 0.988
_diffrn_reflns_limit_h_max 9
_diffrn_reflns_limit_h_min -8
_diffrn_reflns_limit_k_max 11
_diffrn_reflns_limit_k_min -11
_diffrn_reflns_limit_l_max 29
_diffrn_reflns_limit_l_min -31
_diffrn_reflns_number 10418
_diffrn_reflns_point_group_measured_fraction_full 0.980
_diffrn_reflns_point_group_measured_fraction_max 0.962
_diffrn_reflns_theta_full 25.242
_diffrn_reflns_theta_max 27.495
_diffrn_reflns_theta_min 3.020
_diffrn_standards_number 0
_exptl_absorpt_coefficient_mu 2.639
_exptl_absorpt_correction_T_max 0.453
_exptl_absorpt_correction_T_min 0.184
_exptl_absorpt_correction_type multi-scan
_exptl_absorpt_process_details 'REQAB (Rigaku, 1998)'
_exptl_crystal_colour colorless
_exptl_crystal_density_diffrn 1.500
_exptl_crystal_density_method 'not measured'
_exptl_crystal_description block
_exptl_crystal_F_000 712.00
_exptl_crystal_size_max 1.000
_exptl_crystal_size_mid 0.500
_exptl_crystal_size_min 0.300
_refine_diff_density_max 0.50
_refine_diff_density_min -0.59
_refine_ls_abs_structure_details
;
 Flack x determined using 1165 quotients [(I+)-(I-)]/[(I+)+(I-)]
 (Parsons, Flack and Wagner, Acta Cryst. B69 (2013) 249-259).
;
_refine_ls_abs_structure_Flack 0.003(6)
_refine_ls_extinction_method none
_refine_ls_goodness_of_fit_ref 0.922
_refine_ls_hydrogen_treatment constr
_refine_ls_number_parameters 199
_refine_ls_number_reflns 3443
_refine_ls_number_restraints 0
_refine_ls_R_factor_all 0.0309
_refine_ls_R_factor_gt 0.0277
_refine_ls_shift/su_max 0.001
_refine_ls_structure_factor_coef Fsqd
_refine_ls_weighting_details 'w = 1/[\s^2^(Fo^2^)]'
_refine_ls_weighting_scheme calc
_refine_ls_wR_factor_gt 0.0539
_refine_ls_wR_factor_ref 0.0543
_reflns_Friedel_coverage 0.676
_reflns_Friedel_fraction_full 0.961
_reflns_Friedel_fraction_max 0.926
_reflns_number_gt 3099
_reflns_number_total 3443
_reflns_threshold_expression F^2^>2.0\s(F^2^)
_cod_data_source_file d3cc05447k3.cif
_cod_data_source_block C18H13BrN2O-1
_cod_depositor_comments 'Adding full bibliography for 7132503.cif.'
_cod_original_cell_volume 1563.5(4)
_cod_database_code 7132503

loop_
_space_group_symop_id
_space_group_symop_operation_xyz
1 +X,+Y,+Z
2 1/2-X,-Y,1/2+Z
3 1/2+X,1/2-Y,-Z
4 -X,1/2+Y,1/2-Z

loop_
_atom_site_label
_atom_site_type_symbol
_atom_site_fract_x
_atom_site_fract_y
_atom_site_fract_z
_atom_site_U_iso_or_equiv
_atom_site_adp_type
_atom_site_occupancy
_atom_site_site_symmetry_order
_atom_site_calc_flag
_atom_site_refinement_flags_posn
_atom_site_refinement_flags_adp
_atom_site_refinement_flags_occupancy
_atom_site_disorder_assembly
_atom_site_disorder_group
Br1 Br 1.20762(5) -0.07175(4) 0.60195(2) 0.01913(10) Uani 1 1 d . . . . .
O1 O 0.7320(4) -0.2184(2) 0.65752(8) 0.0228(6) Uani 1 1 d . . . . .
N1 N 1.0885(4) 0.1317(3) 0.68184(10) 0.0158(6) Uani 1 1 d . . . . .
N2 N 0.8492(3) 0.0455(3) 0.62824(10) 0.0139(6) Uani 1 1 d . . . . .
C1 C 1.0398(4) 0.0457(4) 0.64145(12) 0.0142(7) Uani 1 1 d . . . . .
C2 C 0.9154(5) 0.1946(4) 0.69782(12) 0.0151(7) Uani 1 1 d . . . . .
C3 C 0.8791(6) 0.2962(4) 0.73991(13) 0.0211(8) Uani 1 1 d . . . . .
H3 H 0.976751 0.332925 0.761854 0.025 Uiso 1 1 calc R U . . .
C4 C 0.6929(5) 0.3394(4) 0.74739(12) 0.0198(8) Uani 1 1 d . . . . .
H4 H 0.664643 0.405377 0.775346 0.024 Uiso 1 1 calc R U . . .
C5 C 0.5455(5) 0.2865(4) 0.71407(13) 0.0199(8) Uani 1 1 d . . . . .
H5 H 0.422197 0.319719 0.719994 0.024 Uiso 1 1 calc R U . . .
C6 C 0.5783(5) 0.1861(4) 0.67247(13) 0.0178(8) Uani 1 1 d . . . . .
H6 H 0.480601 0.149527 0.650513 0.021 Uiso 1 1 calc R U . . .
C7 C 0.7668(5) 0.1434(3) 0.66566(12) 0.0136(7) Uani 1 1 d . . . . .
C8 C 0.7529(4) -0.0430(3) 0.58858(11) 0.0132(7) Uani 1 1 d . . . . .
C9 C 0.7255(5) 0.0099(4) 0.53385(12) 0.0143(7) Uani 1 1 d . . . . .
C10 C 0.7994(5) 0.1440(4) 0.51525(13) 0.0224(8) Uani 1 1 d . . . . .
H10 H 0.863266 0.204410 0.539868 0.027 Uiso 1 1 calc R U . . .
C11 C 0.7768(6) 0.1849(4) 0.46080(13) 0.0313(9) Uani 1 1 d . . . . .
H11 H 0.827852 0.272408 0.448803 0.038 Uiso 1 1 calc R U . . .
C12 C 0.6777(5) 0.0969(4) 0.42290(14) 0.0325(10) Uani 1 1 d . . . . .
H12 H 0.664531 0.126178 0.386180 0.039 Uiso 1 1 calc R U . . .
C13 C 0.6013(5) -0.0309(4) 0.43986(13) 0.0260(9) Uani 1 1 d . . . . .
H13 H 0.533832 -0.087513 0.414737 0.031 Uiso 1 1 calc R U . . .
C14 C 0.6234(4) -0.0792(4) 0.49577(12) 0.0167(7) Uani 1 1 d . . . . .
C15 C 0.5538(4) -0.2139(4) 0.51404(13) 0.0195(8) Uani 1 1 d . . . . .
H15 H 0.483202 -0.270633 0.489677 0.023 Uiso 1 1 calc R U . . .
C16 C 0.5869(5) -0.2638(4) 0.56667(13) 0.0192(8) Uani 1 1 d . . . . .
H16 H 0.542250 -0.354394 0.577416 0.023 Uiso 1 1 calc R U . . .
C17 C 0.6890(4) -0.1771(3) 0.60442(13) 0.0150(7) Uani 1 1 d . . . . .
C18 C 0.6822(6) -0.3629(4) 0.67442(13) 0.0297(9) Uani 1 1 d . . . . .
H18A H 0.720005 -0.377645 0.712285 0.036 Uiso 1 1 calc R U . . .
H18B H 0.547110 -0.375920 0.671174 0.036 Uiso 1 1 calc R U . . .
H18C H 0.746297 -0.431635 0.651090 0.036 Uiso 1 1 calc R U . . .

loop_
_atom_site_aniso_label
_atom_site_aniso_U_11
_atom_site_aniso_U_22
_atom_site_aniso_U_33
_atom_site_aniso_U_23
_atom_site_aniso_U_13
_atom_site_aniso_U_12
Br1 0.01527(16) 0.02167(18) 0.02044(14) -0.00637(15) -0.00097(15) 0.00166(16)
O1 0.0334(16) 0.0205(13) 0.0145(9) 0.0034(10) -0.0006(11) -0.0046(13)
N1 0.0168(15) 0.0154(16) 0.0153(13) -0.0019(12) -0.0037(12) -0.0006(13)
N2 0.0119(14) 0.0154(17) 0.0145(12) -0.0024(11) -0.0034(10) -0.0008(12)
C1 0.0142(17) 0.013(2) 0.0152(14) -0.0005(14) -0.0011(13) 0.0009(15)
C2 0.0183(18) 0.0133(18) 0.0135(15) 0.0017(14) 0.0002(14) -0.0013(16)
C3 0.027(2) 0.020(2) 0.0157(16) -0.0054(15) -0.0063(16) -0.0038(19)
C4 0.027(2) 0.0182(19) 0.0144(14) -0.0067(13) 0.0012(16) 0.0017(19)
C5 0.0188(19) 0.0202(19) 0.0208(16) 0.0008(16) 0.0042(15) 0.0050(16)
C6 0.0179(19) 0.019(2) 0.0165(15) -0.0021(15) -0.0036(15) -0.0012(16)
C7 0.017(2) 0.0130(18) 0.0109(13) -0.0006(12) -0.0003(13) -0.0007(15)
C8 0.0090(17) 0.0171(18) 0.0135(13) -0.0056(12) -0.0009(11) 0.0013(13)
C9 0.0110(16) 0.0176(18) 0.0143(13) -0.0021(12) 0.0006(14) 0.0030(15)
C10 0.0224(19) 0.023(2) 0.0215(16) 0.0013(15) -0.0001(18) 0.0011(19)
C11 0.038(2) 0.028(2) 0.0271(17) 0.0094(16) 0.0004(19) 0.001(2)
C12 0.042(3) 0.036(2) 0.0197(16) 0.0055(17) -0.0050(17) 0.009(2)
C13 0.025(2) 0.035(3) 0.0174(15) -0.0048(16) -0.0071(16) 0.0096(19)
C14 0.0120(16) 0.0219(19) 0.0162(14) -0.0064(16) -0.0013(13) 0.0036(17)
C15 0.0111(17) 0.028(2) 0.0189(16) -0.0123(16) -0.0019(15) 0.0018(16)
C16 0.0149(18) 0.017(2) 0.0261(17) -0.0042(16) 0.0044(15) -0.0022(16)
C17 0.0128(17) 0.0176(17) 0.0146(13) -0.0026(14) 0.0012(17) 0.0017(15)
C18 0.042(3) 0.022(2) 0.0247(17) 0.0044(15) 0.0084(19) -0.001(2)

loop_
_atom_type_symbol
_atom_type_description
_atom_type_scat_dispersion_real
_atom_type_scat_dispersion_imag
_atom_type_scat_source
C C 0.0033 0.0016
;
International Tables for Crystallography
(Vol. C, Tables 4.2.6.8 and 6.1.1.4)
;
H H 0.0000 0.0000
;
International Tables for Crystallography
(Vol. C, Table 6.1.1.4)
;
Br Br -0.2901 2.4595
;
International Tables for Crystallography
(Vol. C, Tables 4.2.6.8 and 6.1.1.4)
;
N N 0.0061 0.0033
;
International Tables for Crystallography
(Vol. C, Tables 4.2.6.8 and 6.1.1.4)
;
O O 0.0106 0.0060
;
International Tables for Crystallography
(Vol. C, Tables 4.2.6.8 and 6.1.1.4)
;

loop_
_geom_angle_atom_site_label_1
_geom_angle_atom_site_label_2
_geom_angle_atom_site_label_3
_geom_angle
_geom_angle_site_symmetry_1
_geom_angle_site_symmetry_3
_geom_angle_publ_flag
C17 O1 C18 118.0(3) . . ?
C1 N1 C2 103.3(3) . . ?
C1 N2 C7 104.6(3) . . ?
C1 N2 C8 128.1(3) . . ?
C7 N2 C8 127.1(2) . . ?
N1 C1 N2 115.5(3) . . ?
N1 C1 Br1 124.8(2) . . ?
N2 C1 Br1 119.8(2) . . ?
C7 C2 N1 111.1(3) . . ?
C7 C2 C3 119.7(3) . . ?
N1 C2 C3 129.2(3) . . ?
C4 C3 C2 117.3(3) . . ?
C4 C3 H3 121.3 . . ?
C2 C3 H3 121.3 . . ?
C3 C4 C5 121.8(3) . . ?
C3 C4 H4 119.1 . . ?
C5 C4 H4 119.1 . . ?
C6 C5 C4 121.7(3) . . ?
C6 C5 H5 119.1 . . ?
C4 C5 H5 119.1 . . ?
C5 C6 C7 115.7(3) . . ?
C5 C6 H6 122.2 . . ?
C7 C6 H6 122.2 . . ?
C2 C7 C6 123.8(3) . . ?
C2 C7 N2 105.6(3) . . ?
C6 C7 N2 130.6(3) . . ?
C17 C8 C9 121.7(3) . . ?
C17 C8 N2 119.0(3) . . ?
C9 C8 N2 119.3(3) . . ?
C10 C9 C8 123.1(3) . . ?
C10 C9 C14 119.0(3) . . ?
C8 C9 C14 117.9(3) . . ?
C11 C10 C9 120.0(3) . . ?
C11 C10 H10 120.0 . . ?
C9 C10 H10 120.0 . . ?
C10 C11 C12 121.2(4) . . ?
C10 C11 H11 119.4 . . ?
C12 C11 H11 119.4 . . ?
C13 C12 C11 120.1(3) . . ?
C13 C12 H12 119.9 . . ?
C11 C12 H12 119.9 . . ?
C12 C13 C14 120.8(3) . . ?
C12 C13 H13 119.6 . . ?
C14 C13 H13 119.6 . . ?
C15 C14 C9 118.9(3) . . ?
C15 C14 C13 122.3(3) . . ?
C9 C14 C13 118.8(3) . . ?
C16 C15 C14 121.9(3) . . ?
C16 C15 H15 119.1 . . ?
C14 C15 H15 119.1 . . ?
C15 C16 C17 119.6(3) . . ?
C15 C16 H16 120.2 . . ?
C17 C16 H16 120.2 . . ?
O1 C17 C8 116.1(3) . . ?
O1 C17 C16 123.9(3) . . ?
C8 C17 C16 120.0(3) . . ?
O1 C18 H18A 109.5 . . ?
O1 C18 H18B 109.5 . . ?
H18A C18 H18B 109.5 . . ?
O1 C18 H18C 109.5 . . ?
H18A C18 H18C 109.5 . . ?
H18B C18 H18C 109.5 . . ?

loop_
_geom_bond_atom_site_label_1
_geom_bond_atom_site_label_2
_geom_bond_distance
_geom_bond_site_symmetry_2
_geom_bond_publ_flag
Br1 C1 1.864(3) . ?
O1 C17 1.369(3) . ?
O1 C18 1.439(4) . ?
N1 C1 1.302(4) . ?
N1 C2 1.402(4) . ?
N2 C1 1.376(4) . ?
N2 C7 1.402(4) . ?
N2 C8 1.428(3) . ?
C2 C7 1.383(4) . ?
C2 C3 1.405(4) . ?
C3 C4 1.380(5) . ?
C3 H3 0.9300 . ?
C4 C5 1.399(5) . ?
C4 H4 0.9300 . ?
C5 C6 1.385(5) . ?
C5 H5 0.9300 . ?
C6 C7 1.392(5) . ?
C6 H6 0.9300 . ?
C8 C17 1.371(4) . ?
C8 C9 1.420(4) . ?
C9 C10 1.416(5) . ?
C9 C14 1.426(4) . ?
C10 C11 1.375(4) . ?
C10 H10 0.9300 . ?
C11 C12 1.407(5) . ?
C11 H11 0.9300 . ?
C12 C13 1.359(5) . ?
C12 H12 0.9300 . ?
C13 C14 1.428(4) . ?
C13 H13 0.9300 . ?
C14 C15 1.407(5) . ?
C15 C16 1.369(4) . ?
C15 H15 0.9300 . ?
C16 C17 1.409(4) . ?
C16 H16 0.9300 . ?
C18 H18A 0.9600 . ?
C18 H18B 0.9600 . ?
C18 H18C 0.9600 . ?

loop_
_geom_torsion_atom_site_label_1
_geom_torsion_atom_site_label_2
_geom_torsion_atom_site_label_3
_geom_torsion_atom_site_label_4
_geom_torsion
_geom_torsion_site_symmetry_1
_geom_torsion_site_symmetry_2
_geom_torsion_site_symmetry_3
_geom_torsion_site_symmetry_4
_geom_torsion_publ_flag
C2 N1 C1 N2 0.5(4) . . . . ?
C2 N1 C1 Br1 -179.7(2) . . . . ?
C7 N2 C1 N1 -0.6(4) . . . . ?
C8 N2 C1 N1 -175.9(3) . . . . ?
C7 N2 C1 Br1 179.6(2) . . . . ?
C8 N2 C1 Br1 4.3(4) . . . . ?
C1 N1 C2 C7 -0.2(4) . . . . ?
C1 N1 C2 C3 179.6(3) . . . . ?
C7 C2 C3 C4 0.6(5) . . . . ?
N1 C2 C3 C4 -179.3(3) . . . . ?
C2 C3 C4 C5 -1.0(5) . . . . ?
C3 C4 C5 C6 1.2(5) . . . . ?
C4 C5 C6 C7 -0.9(5) . . . . ?
N1 C2 C7 C6 179.5(3) . . . . ?
C3 C2 C7 C6 -0.4(5) . . . . ?
N1 C2 C7 N2 -0.1(4) . . . . ?
C3 C2 C7 N2 -180.0(3) . . . . ?
C5 C6 C7 C2 0.5(5) . . . . ?
C5 C6 C7 N2 180.0(3) . . . . ?
C1 N2 C7 C2 0.4(3) . . . . ?
C8 N2 C7 C2 175.7(3) . . . . ?
C1 N2 C7 C6 -179.2(3) . . . . ?
C8 N2 C7 C6 -3.8(5) . . . . ?
C1 N2 C8 C17 86.4(4) . . . . ?
C7 N2 C8 C17 -87.9(4) . . . . ?
C1 N2 C8 C9 -93.7(4) . . . . ?
C7 N2 C8 C9 92.0(4) . . . . ?
C17 C8 C9 C10 -176.2(3) . . . . ?
N2 C8 C9 C10 3.9(5) . . . . ?
C17 C8 C9 C14 1.9(5) . . . . ?
N2 C8 C9 C14 -178.0(3) . . . . ?
C8 C9 C10 C11 176.3(3) . . . . ?
C14 C9 C10 C11 -1.8(5) . . . . ?
C9 C10 C11 C12 1.2(6) . . . . ?
C10 C11 C12 C13 0.4(6) . . . . ?
C11 C12 C13 C14 -1.3(6) . . . . ?
C10 C9 C14 C15 178.6(3) . . . . ?
C8 C9 C14 C15 0.4(4) . . . . ?
C10 C9 C14 C13 0.8(5) . . . . ?
C8 C9 C14 C13 -177.3(3) . . . . ?
C12 C13 C14 C15 -177.0(3) . . . . ?
C12 C13 C14 C9 0.7(5) . . . . ?
C9 C14 C15 C16 -2.3(5) . . . . ?
C13 C14 C15 C16 175.4(3) . . . . ?
C14 C15 C16 C17 1.8(5) . . . . ?
C18 O1 C17 C8 -174.7(3) . . . . ?
C18 O1 C17 C16 4.7(5) . . . . ?
C9 C8 C17 O1 177.0(3) . . . . ?
N2 C8 C17 O1 -3.1(4) . . . . ?
C9 C8 C17 C16 -2.5(5) . . . . ?
N2 C8 C17 C16 177.4(3) . . . . ?
C15 C16 C17 O1 -178.8(3) . . . . ?
C15 C16 C17 C8 0.6(5) . . . . ?
